data_7230573
loop_
_publ_author_name
'Roztocki, Kornel'
'Lupa, Magdalena'
'Hodorowicz, Maciej'
'Senkovska, Irena'
'Kaskel, Stefan'
'Matoga, Dariusz'

_publ_section_title
;
 Bulky substituent and solvent-induced alternative nodes for layered
 Cd--isophthalate/acylhydrazone frameworks
;
_journal_issue 20
_journal_name_full CrystEngComm
_journal_page_first 2841
_journal_paper_doi 10.1039/C8CE00269J
_journal_volume 20
_journal_year 2018
_chemical_formula_sum 'C27 H33 Cd N5 O9'
_chemical_formula_weight 683.98
_space_group_crystal_system triclinic
_space_group_IT_number 2
_space_group_name_Hall '-P 1'
_space_group_name_H-M_alt 'P -1'
_symmetry_space_group_name_Hall '-P 1'
_symmetry_space_group_name_H-M 'P -1'
_atom_sites_solution_hydrogens mixed
_audit_creation_method SHELXL-2016/6
_audit_update_record
;
2017-12-28 deposited with the CCDC.
2018-04-23 downloaded from the CCDC.
;
_cell_angle_alpha 80.6080(10)
_cell_angle_beta 84.6970(10)
_cell_angle_gamma 80.6600(10)
_cell_formula_units_Z 2
_cell_length_a 10.2150(2)
_cell_length_b 11.9013(2)
_cell_length_c 12.6419(2)
_cell_measurement_reflns_used 6517
_cell_measurement_temperature 100(2)
_cell_measurement_theta_max 27.485
_cell_measurement_theta_min 0.998
_cell_volume 1492.76(5)
_computing_cell_refinement 'HKL Scalepack (Otwinowski & Minor, 1997)'
_computing_data_collection 'Collect (Nonius BV, 1997-2000)'
_computing_data_reduction 'HKL Scalepack (Otwinowski & Minor, 1997)'
_computing_structure_refinement 'SHELXL-2016/6 (Sheldrick, 2016)'
_computing_structure_solution 'SHELXL-2016/6 (Sheldrick, 2016)'
_diffrn_ambient_temperature 100(2)
_diffrn_detector_area_resol_mean 9
_diffrn_measured_fraction_theta_full 0.993
_diffrn_measured_fraction_theta_max 0.984
_diffrn_measurement_device '95mm CCD camera on \k-goniostat'
_diffrn_measurement_device_type KappaCCD
_diffrn_measurement_method '\f and \o scans to fill Ewald sphere'
_diffrn_radiation_monochromator 'horizontally mounted graphite crystal'
_diffrn_radiation_source 'fine-focus sealed tube'
_diffrn_radiation_type MoK\a
_diffrn_radiation_wavelength 0.71073
_diffrn_reflns_av_R_equivalents 0.0194
_diffrn_reflns_av_unetI/netI 0.0240
_diffrn_reflns_Laue_measured_fraction_full 0.993
_diffrn_reflns_Laue_measured_fraction_max 0.984
_diffrn_reflns_limit_h_max 13
_diffrn_reflns_limit_h_min -12
_diffrn_reflns_limit_k_max 15
_diffrn_reflns_limit_k_min -15
_diffrn_reflns_limit_l_max 16
_diffrn_reflns_limit_l_min -16
_diffrn_reflns_number 12574
_diffrn_reflns_point_group_measured_fraction_full 0.993
_diffrn_reflns_point_group_measured_fraction_max 0.984
_diffrn_reflns_theta_full 25.242
_diffrn_reflns_theta_max 27.600
_diffrn_reflns_theta_min 3.368
_exptl_absorpt_coefficient_mu 0.791
_exptl_absorpt_correction_T_max 1.00000
_exptl_absorpt_correction_T_min 0.68800
_exptl_absorpt_correction_type multi-scan
_exptl_absorpt_process_details 'HKL Scalepack (Otwinowski & Minor, 1997)'
_exptl_crystal_colour colourless
_exptl_crystal_density_diffrn 1.522
_exptl_crystal_description plate
_exptl_crystal_F_000 700
_exptl_crystal_size_max 0.300
_exptl_crystal_size_mid 0.300
_exptl_crystal_size_min 0.100
_refine_diff_density_max 1.782
_refine_diff_density_min -0.614
_refine_diff_density_rms 0.080
_refine_ls_extinction_method none
_refine_ls_goodness_of_fit_ref 1.075
_refine_ls_hydrogen_treatment mixed
_refine_ls_matrix_type full
_refine_ls_number_parameters 404
_refine_ls_number_reflns 6818
_refine_ls_number_restraints 6
_refine_ls_restrained_S_all 1.076
_refine_ls_R_factor_all 0.0270
_refine_ls_R_factor_gt 0.0264
_refine_ls_shift/su_max 0.000
_refine_ls_shift/su_mean 0.000
_refine_ls_structure_factor_coef Fsqd
_refine_ls_weighting_details 'w=1/[\s^2^(Fo^2^)+(0.0328P)^2^+1.9437P] where P=(Fo^2^+2Fc^2^)/3'
_refine_ls_weighting_scheme calc
_refine_ls_wR_factor_gt 0.0695
_refine_ls_wR_factor_ref 0.0699
_reflns_Friedel_coverage 0.000
_reflns_number_gt 6696
_reflns_number_total 6818
_reflns_threshold_expression 'I > 2\s(I)'
_cod_data_source_file c8ce00269j2.cif
_cod_data_source_block shelx_CCDC1
_cod_depositor_comments 'Adding full bibliography for 7230572--7230574.cif.'
_cod_database_code 7230573
_shelx_shelxl_version_number 2016/6
_shelx_space_group_comment
;
The symmetry employed for this shelxl refinement is uniquely defined
by the following loop, which should always be used as a source of
symmetry information in preference to the above space-group names.
They are only intended as comments.
;
_shelx_estimated_absorpt_t_min 0.797
_shelx_estimated_absorpt_t_max 0.925

loop_
_space_group_symop_operation_xyz
'x, y, z'
'-x, -y, -z'

loop_
_atom_site_label
_atom_site_type_symbol
_atom_site_fract_x
_atom_site_fract_y
_atom_site_fract_z
_atom_site_U_iso_or_equiv
_atom_site_adp_type
_atom_site_occupancy
_atom_site_site_symmetry_order
_atom_site_calc_flag
_atom_site_refinement_flags_posn
_atom_site_refinement_flags_adp
Cd1 Cd 0.11707(2) 0.09622(2) 0.04183(2) 0.00794(5) Uani 1 1 d . .
O15 O 0.34973(13) 0.08910(12) 0.04237(12) 0.0154(3) Uani 1 1 d . .
O14 O -0.07222(13) 0.20868(11) 0.09503(11) 0.0133(3) Uani 1 1 d . .
O16 O 0.22264(14) 0.23807(14) 0.09864(15) 0.0249(3) Uani 1 1 d . .
O24 O 0.21612(18) 0.40612(14) -0.49555(13) 0.0290(4) Uani 1 1 d . .
O13 O 0.14903(13) -0.06375(11) -0.04461(11) 0.0141(3) Uani 1 1 d . .
N25 N 0.10152(18) 0.55523(15) -0.41844(14) 0.0159(3) Uani 1 1 d . .
N26 N 0.12187(17) -0.36990(15) 0.48914(13) 0.0162(3) Uani 1 1 d . .
N18 N 0.10503(16) 0.20736(14) -0.12656(13) 0.0133(3) Uani 1 1 d . .
N31 N 0.10905(16) -0.02545(14) 0.20330(13) 0.0122(3) Uani 1 1 d . .
C11 C 0.33524(18) 0.18267(16) 0.08094(15) 0.0123(3) Uani 1 1 d . .
C32 C 0.0276(2) 0.00392(16) 0.28719(15) 0.0150(4) Uani 1 1 d . .
H32 H -0.020841 0.079634 0.281573 0.018 Uiso 1 1 calc R U
C2 C 0.44035(18) 0.33496(16) 0.13988(16) 0.0150(4) Uani 1 1 d . .
H2 H 0.353060 0.373567 0.154005 0.018 Uiso 1 1 calc R U
C1 C 0.45657(18) 0.22942(16) 0.10236(15) 0.0126(3) Uani 1 1 d . .
C8 C 0.3993(2) 0.5762(2) 0.1650(2) 0.0314(5) Uani 1 1 d . .
H8A H 0.325205 0.542398 0.205841 0.047 Uiso 1 1 calc R U
H8B H 0.391128 0.578794 0.087942 0.047 Uiso 1 1 calc R U
H8C H 0.397308 0.654503 0.180495 0.047 Uiso 1 1 calc R U
C7 C 0.5317(2) 0.50218(17) 0.19735(18) 0.0199(4) Uani 1 1 d . .
C17 C 0.0372(2) 0.31478(17) -0.13582(16) 0.0162(4) Uani 1 1 d . .
H17 H -0.018521 0.337176 -0.076096 0.019 Uiso 1 1 calc R U
C5 C 0.69362(17) 0.21838(15) 0.10079(14) 0.0105(3) Uani 1 1 d . .
C27 C 0.0651(2) -0.26551(17) 0.48871(15) 0.0164(4) Uani 1 1 d . .
H27 H 0.012977 -0.242636 0.549927 0.020 Uiso 1 1 calc R U
C3 C 0.54915(19) 0.38529(16) 0.15721(16) 0.0147(4) Uani 1 1 d . .
C22 C 0.0449(2) 0.39454(16) -0.22865(16) 0.0162(4) Uani 1 1 d . .
H22 H -0.005544 0.469358 -0.232597 0.019 Uiso 1 1 calc R U
C6 C 0.58379(18) 0.17043(15) 0.08192(15) 0.0109(3) Uani 1 1 d . .
H6 H 0.595297 0.098869 0.055608 0.013 Uiso 1 1 calc R U
C19 C 0.1814(2) 0.17619(17) -0.21216(16) 0.0158(4) Uani 1 1 d . .
H19 H 0.228042 0.099850 -0.207124 0.019 Uiso 1 1 calc R U
C30 C 0.17874(19) -0.13215(16) 0.21293(15) 0.0138(3) Uani 1 1 d . .
H30 H 0.237290 -0.153388 0.154230 0.017 Uiso 1 1 calc R U
C33 C 0.0110(2) -0.07154(17) 0.38171(16) 0.0164(4) Uani 1 1 d . .
H33 H -0.048379 -0.048020 0.439077 0.020 Uiso 1 1 calc R U
C23 C 0.1526(2) 0.44269(17) -0.41869(16) 0.0162(4) Uani 1 1 d . .
C29 C 0.16894(19) -0.21226(16) 0.30447(15) 0.0145(4) Uani 1 1 d . .
H29 H 0.220130 -0.286783 0.308326 0.017 Uiso 1 1 calc R U
C28 C 0.08292(19) -0.18245(16) 0.39129(15) 0.0135(3) Uani 1 1 d . .
C4 C -0.32447(18) 0.32472(16) 0.13781(16) 0.0135(3) Uani 1 1 d . .
H4 H -0.248687 0.356482 0.150056 0.016 Uiso 1 1 calc R U
C20 C 0.1953(2) 0.25055(17) -0.30767(16) 0.0166(4) Uani 1 1 d . .
H20 H 0.250005 0.225335 -0.366794 0.020 Uiso 1 1 calc R U
C12 C -0.16757(17) 0.15912(15) 0.07881(14) 0.0093(3) Uani 1 1 d . .
C21 C 0.12789(19) 0.36278(16) -0.31561(15) 0.0141(4) Uani 1 1 d . .
C9 C 0.6425(2) 0.56985(19) 0.1470(2) 0.0286(5) Uani 1 1 d . .
H9A H 0.626586 0.646373 0.169079 0.043 Uiso 1 1 calc R U
H9B H 0.643828 0.577911 0.068520 0.043 Uiso 1 1 calc R U
H9C H 0.728206 0.528696 0.171055 0.043 Uiso 1 1 calc R U
C10 C 0.5369(3) 0.4816(2) 0.3195(2) 0.0377(6) Uani 1 1 d . .
H10A H 0.620552 0.432790 0.339140 0.057 Uiso 1 1 calc R U
H10B H 0.461903 0.443209 0.352309 0.057 Uiso 1 1 calc R U
H10C H 0.531553 0.555567 0.345389 0.057 Uiso 1 1 calc R U
O39 O 0.2886(2) 0.0612(2) 0.47399(19) 0.0496(5) Uani 1 1 d . .
N41 N 0.3857(2) -0.1258(2) 0.49752(17) 0.0351(5) Uani 1 1 d . .
C40 C 0.3504(3) -0.0254(3) 0.4390(2) 0.0378(6) Uani 1 1 d . .
H40 H 0.373974 -0.018538 0.363977 0.045 Uiso 1 1 calc R U
C42 C 0.4541(3) -0.2240(3) 0.4495(2) 0.0400(6) Uani 1 1 d . .
H42A H 0.469675 -0.200952 0.371860 0.060 Uiso 1 1 calc R U
H42B H 0.399237 -0.285899 0.462615 0.060 Uiso 1 1 calc R U
H42C H 0.539444 -0.251488 0.481467 0.060 Uiso 1 1 calc R U
C43 C 0.6438(3) 0.1433(3) 0.3862(2) 0.0493(8) Uani 1 1 d . .
H43A H 0.673131 0.068592 0.361911 0.074 Uiso 1 1 calc R U
H43B H 0.714355 0.191369 0.368030 0.074 Uiso 1 1 calc R U
H43C H 0.563610 0.181665 0.350680 0.074 Uiso 1 1 calc R U
O99 O 0.49533(17) 0.89499(15) 0.17108(14) 0.0284(4) Uani 1 1 d D .
O98 O 0.0097(2) 0.32094(16) 0.25423(15) 0.0338(4) Uani 1 1 d . .
O97 O 0.2480(2) 0.2685(2) 0.34646(17) 0.0488(5) Uani 1 1 d D .
H25N H 0.062(3) 0.580(3) -0.367(3) 0.031(8) Uiso 1 1 d . .
H97B H 0.237(4) 0.319(3) 0.404(3) 0.075(13) Uiso 1 1 d D .
H97A H 0.281(5) 0.190(2) 0.390(3) 0.110(19) Uiso 1 1 d D .
H99B H 0.441(3) 0.965(2) 0.141(3) 0.058(11) Uiso 1 1 d D .
H99A H 0.559(3) 0.879(4) 0.113(3) 0.080(14) Uiso 1 1 d D .

loop_
_atom_site_aniso_label
_atom_site_aniso_U_11
_atom_site_aniso_U_22
_atom_site_aniso_U_33
_atom_site_aniso_U_23
_atom_site_aniso_U_13
_atom_site_aniso_U_12
Cd1 0.00591(7) 0.00702(7) 0.01067(7) -0.00063(5) -0.00093(5) -0.00085(5)
O15 0.0090(6) 0.0139(6) 0.0252(7) -0.0085(5) -0.0011(5) -0.0024(5)
O14 0.0069(6) 0.0127(6) 0.0205(7) -0.0039(5) -0.0007(5) -0.0010(5)
O16 0.0078(6) 0.0236(8) 0.0480(10) -0.0214(7) -0.0002(6) -0.0012(6)
O24 0.0360(9) 0.0220(8) 0.0213(8) 0.0040(6) 0.0094(7) 0.0046(7)
O13 0.0119(6) 0.0117(6) 0.0187(7) -0.0063(5) -0.0008(5) 0.0017(5)
N25 0.0209(8) 0.0142(8) 0.0111(8) 0.0032(6) 0.0005(6) -0.0038(6)
N26 0.0178(8) 0.0165(8) 0.0126(8) 0.0045(6) -0.0018(6) -0.0042(6)
N18 0.0119(7) 0.0112(7) 0.0164(8) 0.0012(6) -0.0028(6) -0.0032(6)
N31 0.0120(7) 0.0121(7) 0.0124(7) -0.0007(6) -0.0009(6) -0.0026(6)
C11 0.0080(8) 0.0132(8) 0.0161(8) -0.0029(7) -0.0002(6) -0.0026(6)
C32 0.0172(9) 0.0116(8) 0.0149(9) -0.0017(7) -0.0002(7) 0.0005(7)
C2 0.0077(8) 0.0148(9) 0.0234(10) -0.0083(7) 0.0004(7) 0.0003(7)
C1 0.0083(8) 0.0134(8) 0.0173(9) -0.0048(7) -0.0008(7) -0.0024(7)
C8 0.0196(11) 0.0189(10) 0.0586(16) -0.0193(11) -0.0062(10) 0.0048(8)
C7 0.0139(9) 0.0154(9) 0.0335(11) -0.0143(8) -0.0021(8) -0.0003(7)
C17 0.0163(9) 0.0133(9) 0.0177(9) 0.0004(7) 0.0001(7) -0.0020(7)
C5 0.0070(8) 0.0109(8) 0.0134(8) -0.0031(6) 0.0005(6) 0.0003(6)
C27 0.0199(9) 0.0169(9) 0.0123(8) 0.0001(7) -0.0007(7) -0.0046(7)
C3 0.0110(8) 0.0127(8) 0.0223(9) -0.0093(7) -0.0010(7) -0.0009(7)
C22 0.0164(9) 0.0110(8) 0.0193(9) 0.0020(7) -0.0013(7) -0.0009(7)
C6 0.0091(8) 0.0097(8) 0.0141(8) -0.0035(6) -0.0005(6) -0.0008(6)
C19 0.0156(9) 0.0127(8) 0.0180(9) 0.0000(7) -0.0029(7) 0.0001(7)
C30 0.0119(8) 0.0154(9) 0.0128(8) -0.0004(7) 0.0006(7) -0.0004(7)
C33 0.0189(9) 0.0162(9) 0.0133(9) -0.0031(7) 0.0022(7) -0.0013(7)
C23 0.0160(9) 0.0163(9) 0.0148(9) 0.0026(7) -0.0018(7) -0.0024(7)
C29 0.0143(9) 0.0122(8) 0.0149(9) 0.0010(7) -0.0008(7) 0.0007(7)
C28 0.0154(9) 0.0130(8) 0.0124(8) -0.0003(7) -0.0017(7) -0.0043(7)
C4 0.0088(8) 0.0128(8) 0.0207(9) -0.0067(7) -0.0015(7) -0.0023(7)
C20 0.0168(9) 0.0160(9) 0.0159(9) -0.0009(7) -0.0001(7) -0.0012(7)
C12 0.0074(8) 0.0103(8) 0.0092(7) -0.0005(6) -0.0005(6) 0.0008(6)
C21 0.0142(9) 0.0135(8) 0.0139(9) 0.0028(7) -0.0038(7) -0.0037(7)
C9 0.0210(11) 0.0155(10) 0.0528(15) -0.0148(10) -0.0024(10) -0.0034(8)
C10 0.0560(17) 0.0286(12) 0.0326(13) -0.0188(10) -0.0025(12) -0.0044(12)
O39 0.0472(13) 0.0534(13) 0.0471(12) -0.0122(10) 0.0034(10) -0.0032(10)
N41 0.0275(11) 0.0524(14) 0.0236(10) -0.0053(10) -0.0001(8) -0.0021(10)
C40 0.0281(13) 0.0547(17) 0.0323(13) -0.0121(12) 0.0040(10) -0.0096(12)
C42 0.0294(13) 0.0566(18) 0.0304(13) -0.0067(12) -0.0008(11) 0.0034(12)
C43 0.0511(18) 0.067(2) 0.0252(13) -0.0060(13) 0.0036(12) -0.0004(16)
O99 0.0259(8) 0.0282(8) 0.0272(8) 0.0013(7) 0.0004(7) 0.0013(7)
O98 0.0424(10) 0.0302(9) 0.0289(9) -0.0099(7) 0.0001(8) -0.0013(8)
O97 0.0579(14) 0.0560(14) 0.0347(11) -0.0107(10) -0.0060(10) -0.0095(11)

loop_
_atom_type_symbol
_atom_type_description
_atom_type_scat_dispersion_real
_atom_type_scat_dispersion_imag
_atom_type_scat_source
C C 0.0033 0.0016 'International Tables Vol C Tables 4.2.6.8 and 6.1.1.4'
H H 0.0000 0.0000 'International Tables Vol C Tables 4.2.6.8 and 6.1.1.4'
Cd Cd -0.8075 1.2024 'International Tables Vol C Tables 4.2.6.8 and 6.1.1.4'
N N 0.0061 0.0033 'International Tables Vol C Tables 4.2.6.8 and 6.1.1.4'
O O 0.0106 0.0060 'International Tables Vol C Tables 4.2.6.8 and 6.1.1.4'

loop_
_geom_angle_atom_site_label_1
_geom_angle_atom_site_label_2
_geom_angle_atom_site_label_3
_geom_angle
_geom_angle_site_symmetry_1
_geom_angle_site_symmetry_3
O14 Cd1 N31 90.58(5) . .
O14 Cd1 O13 131.33(5) . .
N31 Cd1 O13 88.47(5) . .
O14 Cd1 N18 87.96(5) . .
N31 Cd1 N18 172.96(5) . .
O13 Cd1 N18 87.33(5) . .
O14 Cd1 O15 138.26(5) . .
N31 Cd1 O15 92.07(5) . .
O13 Cd1 O15 90.38(5) . .
N18 Cd1 O15 93.60(5) . .
O14 Cd1 O16 83.19(5) . .
N31 Cd1 O16 97.89(6) . .
O13 Cd1 O16 145.01(5) . .
N18 Cd1 O16 88.78(6) . .
O15 Cd1 O16 55.19(5) . .
O14 Cd1 C11 110.48(5) . .
N31 Cd1 C11 95.11(6) . .
O13 Cd1 C11 118.06(5) . .
N18 Cd1 C11 91.84(6) . .
O15 Cd1 C11 27.82(5) . .
O16 Cd1 C11 27.37(5) . .
C11 O15 Cd1 91.73(11) . .
C12 O14 Cd1 106.02(11) . .
C11 O16 Cd1 91.57(11) . .
C12 O13 Cd1 171.97(13) 2 .
C23 N25 N26 117.29(18) . 1_564
C23 N25 H25N 124(2) . .
N26 N25 H25N 119(2) 1_564 .
C27 N26 N25 116.21(18) . 1_546
C19 N18 C17 117.86(17) . .
C19 N18 Cd1 121.97(13) . .
C17 N18 Cd1 119.19(13) . .
C32 N31 C30 118.02(16) . .
C32 N31 Cd1 121.53(12) . .
C30 N31 Cd1 120.24(12) . .
O16 C11 O15 121.47(17) . .
O16 C11 C1 119.46(17) . .
O15 C11 C1 119.04(16) . .
O16 C11 Cd1 61.05(10) . .
O15 C11 Cd1 60.45(9) . .
C1 C11 Cd1 179.48(14) . .
N31 C32 C33 122.83(18) . .
N31 C32 H32 118.6 . .
C33 C32 H32 118.6 . .
C1 C2 C3 121.62(17) . .
C1 C2 H2 119.2 . .
C3 C2 H2 119.2 . .
C2 C1 C6 120.32(17) . .
C2 C1 C11 118.82(16) . .
C6 C1 C11 120.84(16) . .
C7 C8 H8A 109.5 . .
C7 C8 H8B 109.5 . .
H8A C8 H8B 109.5 . .
C7 C8 H8C 109.5 . .
H8A C8 H8C 109.5 . .
H8B C8 H8C 109.5 . .
C9 C7 C10 109.3(2) . .
C9 C7 C3 110.30(17) . .
C10 C7 C3 108.89(18) . .
C9 C7 C8 106.92(19) . .
C10 C7 C8 110.3(2) . .
C3 C7 C8 111.12(17) . .
N18 C17 C22 123.04(18) . .
N18 C17 H17 118.5 . .
C22 C17 H17 118.5 . .
C6 C5 C4 120.08(16) . 1_655
C6 C5 C12 120.90(16) . 1_655
C4 C5 C12 118.99(16) 1_655 1_655
N26 C27 C28 118.23(18) . .
N26 C27 H27 120.9 . .
C28 C27 H27 120.9 . .
C4 C3 C2 117.43(17) 1_655 .
C4 C3 C7 120.80(17) 1_655 .
C2 C3 C7 121.76(17) . .
C17 C22 C21 118.69(18) . .
C17 C22 H22 120.7 . .
C21 C22 H22 120.7 . .
C5 C6 C1 118.83(16) . .
C5 C6 H6 120.6 . .
C1 C6 H6 120.6 . .
N18 C19 C20 122.83(18) . .
N18 C19 H19 118.6 . .
C20 C19 H19 118.6 . .
N31 C30 C29 122.86(17) . .
N31 C30 H30 118.6 . .
C29 C30 H30 118.6 . .
C32 C33 C28 119.04(18) . .
C32 C33 H33 120.5 . .
C28 C33 H33 120.5 . .
O24 C23 N25 123.50(18) . .
O24 C23 C21 120.72(18) . .
N25 C23 C21 115.78(17) . .
C30 C29 C28 119.24(17) . .
C30 C29 H29 120.4 . .
C28 C29 H29 120.4 . .
C33 C28 C29 118.01(17) . .
C33 C28 C27 120.54(18) . .
C29 C28 C27 121.43(17) . .
C3 C4 C5 121.70(17) 1_455 1_455
C3 C4 H4 119.1 1_455 .
C5 C4 H4 119.1 1_455 .
C19 C20 C21 118.99(18) . .
C19 C20 H20 120.5 . .
C21 C20 H20 120.5 . .
O13 C12 O14 122.22(16) 2 .
O13 C12 C5 120.04(16) 2 1_455
O14 C12 C5 117.74(15) . 1_455
C22 C21 C20 118.52(17) . .
C22 C21 C23 124.40(17) . .
C20 C21 C23 117.07(18) . .
C7 C9 H9A 109.5 . .
C7 C9 H9B 109.5 . .
H9A C9 H9B 109.5 . .
C7 C9 H9C 109.5 . .
H9A C9 H9C 109.5 . .
H9B C9 H9C 109.5 . .
C7 C10 H10A 109.5 . .
C7 C10 H10B 109.5 . .
H10A C10 H10B 109.5 . .
C7 C10 H10C 109.5 . .
H10A C10 H10C 109.5 . .
H10B C10 H10C 109.5 . .
C40 N41 C42 121.6(2) . .
C40 N41 C43 121.1(3) . 2_656
C42 N41 C43 117.3(3) . 2_656
O39 C40 N41 125.1(3) . .
O39 C40 H40 117.4 . .
N41 C40 H40 117.4 . .
N41 C42 H42A 109.5 . .
N41 C42 H42B 109.5 . .
H42A C42 H42B 109.5 . .
N41 C42 H42C 109.5 . .
H42A C42 H42C 109.5 . .
H42B C42 H42C 109.5 . .
N41 C43 H43A 109.5 2_656 .
N41 C43 H43B 109.5 2_656 .
H43A C43 H43B 109.5 . .
N41 C43 H43C 109.5 2_656 .
H43A C43 H43C 109.5 . .
H43B C43 H43C 109.5 . .
H99B O99 H99A 103(3) . .
H97B O97 H97A 101(3) . .

loop_
_geom_bond_atom_site_label_1
_geom_bond_atom_site_label_2
_geom_bond_distance
_geom_bond_site_symmetry_2
Cd1 O14 2.2795(13) .
Cd1 N31 2.3050(16) .
Cd1 O13 2.3101(13) .
Cd1 N18 2.3180(16) .
Cd1 O15 2.3649(13) .
Cd1 O16 2.3788(14) .
Cd1 C11 2.7173(18) .
O15 C11 1.269(2) .
O14 C12 1.265(2) .
O16 C11 1.250(2) .
O24 C23 1.218(3) .
O13 C12 1.260(2) 2
N25 C23 1.357(3) .
N25 N26 1.370(2) 1_564
N25 H25N 0.81(3) .
N26 C27 1.282(3) .
N18 C19 1.341(3) .
N18 C17 1.344(2) .
N31 C32 1.343(2) .
N31 C30 1.344(2) .
C11 C1 1.501(2) .
C32 C33 1.387(3) .
C32 H32 0.9500 .
C2 C1 1.394(3) .
C2 C3 1.395(3) .
C2 H2 0.9500 .
C1 C6 1.396(2) .
C8 C7 1.539(3) .
C8 H8A 0.9800 .
C8 H8B 0.9800 .
C8 H8C 0.9800 .
C7 C9 1.527(3) .
C7 C10 1.528(3) .
C7 C3 1.535(3) .
C17 C22 1.388(3) .
C17 H17 0.9500 .
C5 C6 1.394(2) .
C5 C4 1.399(2) 1_655
C5 C12 1.501(2) 1_655
C27 C28 1.465(3) .
C27 H27 0.9500 .
C3 C4 1.394(3) 1_655
C22 C21 1.389(3) .
C22 H22 0.9500 .
C6 H6 0.9500 .
C19 C20 1.386(3) .
C19 H19 0.9500 .
C30 C29 1.381(3) .
C30 H30 0.9500 .
C33 C28 1.395(3) .
C33 H33 0.9500 .
C23 C21 1.510(3) .
C29 C28 1.396(3) .
C29 H29 0.9500 .
C4 H4 0.9500 .
C20 C21 1.392(3) .
C20 H20 0.9500 .
C9 H9A 0.9800 .
C9 H9B 0.9800 .
C9 H9C 0.9800 .
C10 H10A 0.9800 .
C10 H10B 0.9800 .
C10 H10C 0.9800 .
O39 C40 1.242(4) .
N41 C40 1.314(4) .
N41 C42 1.453(4) .
N41 C43 1.461(3) 2_656
C40 H40 0.9500 .
C42 H42A 0.9800 .
C42 H42B 0.9800 .
C42 H42C 0.9800 .
C43 H43A 0.9800 .
C43 H43B 0.9800 .
C43 H43C 0.9800 .
O99 H99B 0.969(18) .
O99 H99A 0.960(18) .
O97 H97B 0.998(18) .
O97 H97A 1.028(19) .

loop_
_geom_hbond_atom_site_label_D
_geom_hbond_atom_site_label_H
_geom_hbond_atom_site_label_A
_geom_hbond_distance_DH
_geom_hbond_distance_HA
_geom_hbond_distance_DA
_geom_hbond_angle_DHA
_geom_hbond_site_symmetry_A
C32 H32 O14 0.95 2.64 3.256(2) 122.7 .
C17 H17 O14 0.95 2.51 3.165(2) 126.3 .
C27 H27 O98 0.95 2.50 3.254(3) 136.0 2_556
C22 H22 O98 0.95 2.46 3.308(3) 148.7 2_565
C33 H33 O39 0.95 2.61 3.410(3) 141.9 2_556
C42 H42A O99 0.98 2.62 3.586(3) 170.5 1_545
N25 H25N O98 0.81(3) 2.01(3) 2.791(3) 164(3) 2_565
O97 H97B O24 0.998(18) 1.750(19) 2.748(3) 179(4) 1_556
O97 H97A O39 1.028(19) 1.71(2) 2.711(3) 164(5) .
O99 H99B O15 0.969(18) 1.94(2) 2.881(2) 164(3) 1_565
O99 H99A O15 0.960(18) 2.10(3) 2.994(2) 155(3) 2_665

loop_
_geom_torsion_atom_site_label_1
_geom_torsion_atom_site_label_2
_geom_torsion_atom_site_label_3
_geom_torsion_atom_site_label_4
_geom_torsion
_geom_torsion_site_symmetry_1
_geom_torsion_site_symmetry_4
Cd1 O16 C11 O15 2.1(2) . .
Cd1 O16 C11 C1 -179.92(16) . .
Cd1 O15 C11 O16 -2.1(2) . .
Cd1 O15 C11 C1 179.90(15) . .
C30 N31 C32 C33 -1.1(3) . .
Cd1 N31 C32 C33 173.59(15) . .
C3 C2 C1 C6 0.6(3) . .
C3 C2 C1 C11 -177.38(19) . .
O16 C11 C1 C2 -1.1(3) . .
O15 C11 C1 C2 176.97(18) . .
O16 C11 C1 C6 -179.05(18) . .
O15 C11 C1 C6 -1.0(3) . .
C19 N18 C17 C22 -1.2(3) . .
Cd1 N18 C17 C22 167.65(15) . .
N25 N26 C27 C28 -179.43(17) 1_546 .
C1 C2 C3 C4 -1.4(3) . 1_655
C1 C2 C3 C7 179.31(19) . .
C9 C7 C3 C4 35.7(3) . 1_655
C10 C7 C3 C4 -84.2(3) . 1_655
C8 C7 C3 C4 154.1(2) . 1_655
C9 C7 C3 C2 -145.0(2) . .
C10 C7 C3 C2 95.0(2) . .
C8 C7 C3 C2 -26.6(3) . .
N18 C17 C22 C21 -1.0(3) . .
C4 C5 C6 C1 -1.1(3) 1_655 .
C12 C5 C6 C1 -179.24(16) 1_655 .
C2 C1 C6 C5 0.7(3) . .
C11 C1 C6 C5 178.59(17) . .
C17 N18 C19 C20 1.6(3) . .
Cd1 N18 C19 C20 -166.99(15) . .
C32 N31 C30 C29 0.6(3) . .
Cd1 N31 C30 C29 -174.19(15) . .
N31 C32 C33 C28 0.8(3) . .
N26 N25 C23 O24 0.9(3) 1_564 .
N26 N25 C23 C21 -179.83(17) 1_564 .
N31 C30 C29 C28 0.2(3) . .
C32 C33 C28 C29 0.1(3) . .
C32 C33 C28 C27 -178.24(18) . .
C30 C29 C28 C33 -0.6(3) . .
C30 C29 C28 C27 177.74(18) . .
N26 C27 C28 C33 172.34(19) . .
N26 C27 C28 C29 -5.9(3) . .
N18 C19 C20 C21 0.3(3) . .
Cd1 O14 C12 O13 3.0(2) . 2
Cd1 O14 C12 C5 -176.43(12) . 1_455
C17 C22 C21 C20 2.8(3) . .
C17 C22 C21 C23 -175.96(18) . .
C19 C20 C21 C22 -2.5(3) . .
C19 C20 C21 C23 176.36(18) . .
O24 C23 C21 C22 -172.7(2) . .
N25 C23 C21 C22 8.1(3) . .
O24 C23 C21 C20 8.5(3) . .
N25 C23 C21 C20 -170.71(18) . .
C42 N41 C40 O39 177.9(3) . .
C43 N41 C40 O39 -1.4(5) 2_656 .
